data_7150602
loop_
_publ_author_name
'Rahanyan, Nelli'
'Linden, Anthony'
'Baldridge, Kim K.'
'Siegel, Jay S.'

_publ_section_title
;
 Diels--Alder reactions of 3,6-disubstituted 1,2,4,5-tetrazines.
 Synthesis and X-ray crystal structures of diazafluoranthene
 derivatives
;
_journal_issue 10
_journal_name_full 'Organic &amp; Biomolecular Chemistry'
_journal_page_first 2082
_journal_page_last 2092
_journal_paper_doi 10.1039/b820551e
_journal_volume 7
_journal_year 2009
_chemical_absolute_configuration ad
_chemical_formula_moiety 'C26 H16 N2 O2, 0.25(C H2 Cl2)'
_chemical_formula_sum 'C26.25 H16.5 Cl0.5 N2 O2'
_chemical_formula_weight 409.66
_chemical_name_systematic
;
?
;
_space_group_IT_number 7
_symmetry_cell_setting monoclinic
_symmetry_Int_Tables_number 7
_symmetry_space_group_name_Hall 'P -2yac'
_symmetry_space_group_name_H-M 'P 1 n 1'
_atom_sites_solution_hydrogens mixed
_atom_sites_solution_primary direct
_atom_sites_solution_secondary difmap
_audit_creation_date 07-03-01
_audit_creation_method SHELXL-97
_cell_angle_alpha 90.00
_cell_angle_beta 97.0449(7)
_cell_angle_gamma 90.00
_cell_formula_units_Z 8
_cell_length_a 7.4781(1)
_cell_length_b 22.6399(3)
_cell_length_c 23.8830(3)
_cell_measurement_reflns_used 109460
_cell_measurement_temperature 160(1)
_cell_measurement_theta_max 27.5
_cell_measurement_theta_min 2.0
_cell_volume 4012.95(9)
_computing_cell_refinement 'DENZO-SMN (Otwinowski & Minor, 1997)'
_computing_data_collection 'COLLECT (Nonius, 2000)'
_computing_data_reduction 'DENZO-SMN and SCALEPACK (Otwinowski & Minor, 1997)'
_computing_molecular_graphics 'ORTEPII (Johnson, 1976)'
_computing_publication_material 'SHELXL97 and PLATON (Spek, 2006)'
_computing_structure_refinement 'SHELXL97 (Sheldrick, 1997)'
_computing_structure_solution 'SIR92 (Altomare et al., 1994)'
_diffrn_ambient_temperature 160(1)
_diffrn_detector '65 mm CCD camera on \k goniostat'
_diffrn_detector_area_resol_mean 9
_diffrn_measured_fraction_theta_full 0.999
_diffrn_measured_fraction_theta_max 0.999
_diffrn_measurement_device_type 'Nonius KappaCCD area-detector diffractometer'
_diffrn_measurement_method '\f and \w scans with \k offsets'
_diffrn_radiation_monochromator 'horizontally mounted graphite crystal'
_diffrn_radiation_source 'Nonius FR590 sealed tube generator'
_diffrn_radiation_type 'Mo K\a'
_diffrn_radiation_wavelength 0.71073
_diffrn_reflns_av_R_equivalents 0.0664
_diffrn_reflns_av_sigmaI/netI 0.0551
_diffrn_reflns_limit_h_max 9
_diffrn_reflns_limit_h_min -9
_diffrn_reflns_limit_k_max 29
_diffrn_reflns_limit_k_min -29
_diffrn_reflns_limit_l_max 31
_diffrn_reflns_limit_l_min -30
_diffrn_reflns_number 86266
_diffrn_reflns_theta_full 27.48
_diffrn_reflns_theta_max 27.48
_diffrn_reflns_theta_min 2.49
_diffrn_standards_decay_% 0
_diffrn_standards_number 0
_exptl_absorpt_coefficient_mu 0.150
_exptl_absorpt_correction_T_max 0.959
_exptl_absorpt_correction_T_min 0.850
_exptl_absorpt_correction_type multi-scan
_exptl_absorpt_process_details '(Blessing, 1995)'
_exptl_crystal_colour paleyellow
_exptl_crystal_density_diffrn 1.356
_exptl_crystal_density_method 'not measured'
_exptl_crystal_description prism
_exptl_crystal_F_000 1700
_exptl_crystal_size_max 0.22
_exptl_crystal_size_mid 0.15
_exptl_crystal_size_min 0.12
_refine_diff_density_max 0.453
_refine_diff_density_min -0.378
_refine_diff_density_rms 0.100
_refine_ls_abs_structure_details 'Flack & Bernardinelli (2000), ? Friedel pairs'
_refine_ls_abs_structure_Flack 0.11(5)
_refine_ls_extinction_coef 0.0092(6)
_refine_ls_extinction_expression Fc^*^=kFc[1+0.001xFc^2^\l^3^/sin(2\q)]^-1/4^
_refine_ls_extinction_method SHELXL
_refine_ls_goodness_of_fit_ref 1.074
_refine_ls_hydrogen_treatment mixed
_refine_ls_matrix_type full
_refine_ls_number_parameters 1132
_refine_ls_number_reflns 17993
_refine_ls_number_restraints 2
_refine_ls_restrained_S_all 1.074
_refine_ls_R_factor_all 0.0753
_refine_ls_R_factor_gt 0.0563
_refine_ls_shift/su_max 0.002
_refine_ls_shift/su_mean 0.000
_refine_ls_structure_factor_coef Fsqd
_refine_ls_weighting_details 'w=1/[\s^2^(Fo^2^)+(0.0815P)^2^+0.1428P] where P=(Fo^2^+2Fc^2^)/3'
_refine_ls_weighting_scheme calc
_refine_ls_wR_factor_gt 0.1289
_refine_ls_wR_factor_ref 0.1380
_reflns_number_gt 14245
_reflns_number_total 17993
_reflns_threshold_expression 'I > 2\s(I)'
_cod_data_source_file b820551e.txt
_cod_data_source_block SG0709
_cod_depositor_comments
;
The following automatic conversions were performed:

'_atom_sites_solution_hydrogens' value 'geom & difmap' was changed to
'mixed'.

Automatic conversion script
Id: cif_fix_values 6452 2018-10-05 10:23:21Z andrius 
;
_cod_original_formula_sum 'C26.25 H16.50 Cl0.50 N2 O2'
_cod_database_code 7150602

loop_
_symmetry_equiv_pos_as_xyz
'x, y, z'
'x+1/2, -y, z+1/2'

loop_
_atom_site_label
_atom_site_type_symbol
_atom_site_fract_x
_atom_site_fract_y
_atom_site_fract_z
_atom_site_U_iso_or_equiv
_atom_site_adp_type
_atom_site_occupancy
_atom_site_symmetry_multiplicity
_atom_site_calc_flag
_atom_site_refinement_flags
_atom_site_disorder_assembly
_atom_site_disorder_group
O1 O 0.0082(3) 0.33989(8) 0.82821(8) 0.0307(4) Uani 1 1 d . . .
H1 H -0.070(6) 0.373(2) 0.8352(19) 0.078(13) Uiso 1 1 d . . .
O2 O 0.2387(3) 0.22916(9) 1.05204(9) 0.0456(6) Uani 1 1 d . . .
H2 H 0.2659 0.2498 1.0251 0.055 Uiso 1 1 calc R . .
N1 N 0.3589(3) 0.24676(9) 0.95402(10) 0.0305(5) Uani 1 1 d . . .
N2 N 0.3536(3) 0.28804(10) 0.91357(10) 0.0305(5) Uani 1 1 d . . .
C3 C 0.3209(3) 0.27335(12) 0.85966(12) 0.0265(6) Uani 1 1 d . . .
C4 C 0.2898(3) 0.21394(11) 0.84396(11) 0.0256(5) Uani 1 1 d . . .
C5 C 0.2492(3) 0.18717(12) 0.78818(12) 0.0274(6) Uani 1 1 d . . .
C6 C 0.2354(4) 0.20629(13) 0.73359(12) 0.0309(6) Uani 1 1 d . . .
H61 H 0.2547 0.2467 0.7255 0.037 Uiso 1 1 calc R . .
C7 C 0.1920(4) 0.16531(13) 0.68913(13) 0.0373(7) Uani 1 1 d . . .
H71 H 0.1891 0.1783 0.6512 0.045 Uiso 1 1 calc R . .
C8 C 0.1539(4) 0.10695(13) 0.69960(12) 0.0351(7) Uani 1 1 d . . .
H81 H 0.1236 0.0805 0.6690 0.042 Uiso 1 1 calc R . .
C9 C 0.1598(3) 0.08630(12) 0.75593(11) 0.0274(6) Uani 1 1 d . . .
C10 C 0.1139(3) 0.02901(12) 0.77385(13) 0.0318(6) Uani 1 1 d . . .
H10 H 0.0799 -0.0008 0.7467 0.038 Uiso 1 1 calc R . .
C11 C 0.1185(3) 0.01654(11) 0.83082(12) 0.0299(6) Uani 1 1 d . . .
H11 H 0.0819 -0.0215 0.8418 0.036 Uiso 1 1 calc R . .
C12 C 0.1759(3) 0.05855(12) 0.87312(12) 0.0271(6) Uani 1 1 d . . .
H12 H 0.1791 0.0487 0.9119 0.033 Uiso 1 1 calc R . .
C13 C 0.2273(3) 0.11424(11) 0.85727(12) 0.0253(5) Uani 1 1 d . . .
C14 C 0.2847(3) 0.17049(11) 0.88613(11) 0.0255(5) Uani 1 1 d . . .
C15 C 0.3270(3) 0.18889(11) 0.94250(11) 0.0257(5) Uani 1 1 d . . .
C16 C 0.2118(3) 0.12673(11) 0.79842(11) 0.0253(5) Uani 1 1 d . . .
C17 C 0.3144(3) 0.32219(11) 0.81795(12) 0.0275(6) Uani 1 1 d . . .
C18 C 0.1573(3) 0.35494(11) 0.80359(11) 0.0251(5) Uani 1 1 d . . .
C19 C 0.1531(4) 0.40000(11) 0.76410(11) 0.0272(6) Uani 1 1 d . . .
H19 H 0.0465 0.4226 0.7548 0.033 Uiso 1 1 calc R . .
C20 C 0.3046(4) 0.41182(12) 0.73840(12) 0.0328(6) Uani 1 1 d . . .
H20 H 0.3010 0.4423 0.7109 0.039 Uiso 1 1 calc R . .
C21 C 0.4614(4) 0.37996(13) 0.75207(13) 0.0365(7) Uani 1 1 d . . .
H21 H 0.5650 0.3887 0.7342 0.044 Uiso 1 1 calc R . .
C22 C 0.4675(4) 0.33567(12) 0.79156(13) 0.0337(6) Uani 1 1 d . . .
H22 H 0.5757 0.3140 0.8011 0.040 Uiso 1 1 calc R . .
C23 C 0.3352(4) 0.15103(12) 0.99298(12) 0.0297(6) Uani 1 1 d . . .
C24 C 0.2858(4) 0.17247(13) 1.04441(12) 0.0336(6) Uani 1 1 d . . .
C25 C 0.2778(5) 0.13350(14) 1.08964(13) 0.0443(8) Uani 1 1 d . . .
H25 H 0.2351 0.1472 1.1232 0.053 Uiso 1 1 calc R . .
C26 C 0.3310(5) 0.07582(14) 1.08588(14) 0.0480(9) Uani 1 1 d . . .
H26 H 0.3255 0.0498 1.1169 0.058 Uiso 1 1 calc R . .
C27 C 0.3929(4) 0.05521(13) 1.03693(13) 0.0417(8) Uani 1 1 d . . .
H27 H 0.4344 0.0157 1.0350 0.050 Uiso 1 1 calc R . .
C28 C 0.3939(4) 0.09211(12) 0.99144(13) 0.0329(6) Uani 1 1 d . . .
H28 H 0.4352 0.0775 0.9580 0.039 Uiso 1 1 calc R . .
O3 O 0.8948(3) -0.08936(9) 0.92929(9) 0.0329(4) Uani 1 1 d . . .
H3 H 0.975(6) -0.122(2) 0.9365(18) 0.076(13) Uiso 1 1 d . . .
O4 O 0.3006(3) -0.03830(10) 0.66998(9) 0.0396(5) Uani 1 1 d . . .
H4 H 0.358(7) -0.053(3) 0.698(2) 0.099(18) Uiso 1 1 d . . .
N31 N 0.5115(3) -0.04943(10) 0.76632(9) 0.0288(5) Uani 1 1 d . . .
N32 N 0.5134(3) -0.07229(10) 0.81754(9) 0.0270(5) Uani 1 1 d . . .
C33 C 0.5908(3) -0.04310(11) 0.86298(11) 0.0234(5) Uani 1 1 d . . .
C34 C 0.6605(3) 0.01308(11) 0.85732(10) 0.0229(5) Uani 1 1 d . . .
C35 C 0.7393(3) 0.05504(11) 0.90003(11) 0.0226(5) Uani 1 1 d . . .
C36 C 0.7982(4) 0.05201(12) 0.95678(11) 0.0295(6) Uani 1 1 d . . .
H36 H 0.7925 0.0161 0.9770 0.035 Uiso 1 1 calc R . .
C37 C 0.8682(4) 0.10434(13) 0.98438(12) 0.0329(6) Uani 1 1 d . . .
H37 H 0.9102 0.1027 1.0235 0.040 Uiso 1 1 calc R . .
C38 C 0.8771(4) 0.15689(12) 0.95653(12) 0.0322(6) Uani 1 1 d . . .
H38 H 0.9208 0.1912 0.9766 0.039 Uiso 1 1 calc R . .
C39 C 0.8210(3) 0.16010(12) 0.89746(12) 0.0279(6) Uani 1 1 d . . .
C40 C 0.8317(4) 0.21019(12) 0.86235(13) 0.0308(6) Uani 1 1 d . . .
H40 H 0.8759 0.2467 0.8780 0.037 Uiso 1 1 calc R . .
C41 C 0.7777(4) 0.20530(12) 0.80564(13) 0.0319(6) Uani 1 1 d . . .
H41 H 0.7861 0.2392 0.7826 0.038 Uiso 1 1 calc R . .
C42 C 0.7105(3) 0.15287(12) 0.77976(12) 0.0283(6) Uani 1 1 d . . .
H42 H 0.6713 0.1518 0.7404 0.034 Uiso 1 1 calc R . .
C43 C 0.7023(3) 0.10291(11) 0.81244(11) 0.0242(5) Uani 1 1 d . . .
C44 C 0.6446(3) 0.04059(11) 0.80418(10) 0.0229(5) Uani 1 1 d . . .
C45 C 0.5750(3) 0.00525(11) 0.75765(11) 0.0240(5) Uani 1 1 d . . .
C46 C 0.7556(3) 0.10893(11) 0.87124(11) 0.0245(5) Uani 1 1 d . . .
C47 C 0.5790(3) -0.07388(11) 0.91780(11) 0.0244(5) Uani 1 1 d . . .
C48 C 0.7323(3) -0.09699(11) 0.94863(11) 0.0246(5) Uani 1 1 d . . .
C49 C 0.7166(4) -0.12787(13) 0.99822(12) 0.0333(6) Uani 1 1 d . . .
H49 H 0.8207 -0.1448 1.0189 0.040 Uiso 1 1 calc R . .
C50 C 0.5504(4) -0.13408(13) 1.01760(12) 0.0331(6) Uani 1 1 d . . .
H50 H 0.5408 -0.1552 1.0515 0.040 Uiso 1 1 calc R . .
C51 C 0.3994(4) -0.10958(12) 0.98772(12) 0.0325(6) Uani 1 1 d . . .
H51 H 0.2855 -0.1133 1.0012 0.039 Uiso 1 1 calc R . .
C52 C 0.4141(4) -0.07952(12) 0.93794(11) 0.0286(6) Uani 1 1 d . . .
H52 H 0.3098 -0.0626 0.9174 0.034 Uiso 1 1 calc R . .
C53 C 0.5637(3) 0.02201(11) 0.69716(11) 0.0264(5) Uani 1 1 d . . .
C54 C 0.4280(4) -0.00041(13) 0.65682(12) 0.0298(6) Uani 1 1 d . . .
C55 C 0.4186(4) 0.01658(14) 0.60120(12) 0.0377(7) Uani 1 1 d . . .
H55 H 0.3220 0.0031 0.5747 0.045 Uiso 1 1 calc R . .
C56 C 0.5511(4) 0.05374(16) 0.58344(13) 0.0437(8) Uani 1 1 d . . .
H56 H 0.5453 0.0648 0.5449 0.052 Uiso 1 1 calc R . .
C57 C 0.6912(4) 0.07434(14) 0.62252(12) 0.0375(7) Uani 1 1 d . . .
H57 H 0.7828 0.0989 0.6109 0.045 Uiso 1 1 calc R . .
C58 C 0.6942(4) 0.05847(13) 0.67840(12) 0.0310(6) Uani 1 1 d . . .
H58 H 0.7887 0.0729 0.7051 0.037 Uiso 1 1 calc R . .
O5 O 0.5651(3) 0.39073(9) 0.92264(9) 0.0341(5) Uani 1 1 d . . .
H5 H 0.476(6) 0.3590(19) 0.9179(17) 0.068(12) Uiso 1 1 d . . .
O6 O 0.5710(3) 0.51184(9) 0.70427(9) 0.0395(5) Uani 1 1 d . . .
H6 H 0.6142 0.4894 0.7305 0.047 Uiso 1 1 calc R . .
N61 N 0.7896(3) 0.48726(10) 0.79950(9) 0.0278(5) Uani 1 1 d . . .
N62 N 0.8210(3) 0.44564(10) 0.83964(9) 0.0278(5) Uani 1 1 d . . .
C63 C 0.8439(3) 0.46156(12) 0.89434(11) 0.0256(5) Uani 1 1 d . . .
C64 C 0.8335(3) 0.52027(11) 0.91001(11) 0.0243(5) Uani 1 1 d . . .
C65 C 0.8424(3) 0.54809(11) 0.96616(11) 0.0266(5) Uani 1 1 d . . .
C66 C 0.8845(4) 0.52879(12) 1.02151(12) 0.0305(6) Uani 1 1 d . . .
H66 H 0.9169 0.4889 1.0297 0.037 Uiso 1 1 calc R . .
C67 C 0.8775(4) 0.57020(14) 1.06497(12) 0.0362(7) Uani 1 1 d . . .
H67 H 0.9083 0.5578 1.1029 0.043 Uiso 1 1 calc R . .
C68 C 0.8279(4) 0.62781(13) 1.05469(12) 0.0342(6) Uani 1 1 d . . .
H68 H 0.8242 0.6542 1.0855 0.041 Uiso 1 1 calc R . .
C69 C 0.7824(3) 0.64860(12) 0.99897(12) 0.0283(6) Uani 1 1 d . . .
C70 C 0.7172(4) 0.70522(13) 0.98060(12) 0.0314(6) Uani 1 1 d . . .
H70 H 0.7040 0.7350 1.0078 0.038 Uiso 1 1 calc R . .
C71 C 0.6732(4) 0.71773(12) 0.92457(12) 0.0304(6) Uani 1 1 d . . .
H711 H 0.6270 0.7557 0.9139 0.036 Uiso 1 1 calc R . .
C72 C 0.6947(3) 0.67551(12) 0.88195(12) 0.0278(6) Uani 1 1 d . . .
H72 H 0.6641 0.6852 0.8433 0.033 Uiso 1 1 calc R . .
C73 C 0.7608(3) 0.62011(11) 0.89738(11) 0.0255(5) Uani 1 1 d . . .
C74 C 0.7894(3) 0.56373(11) 0.86835(11) 0.0240(5) Uani 1 1 d . . .
C75 C 0.7757(3) 0.54498(11) 0.81224(11) 0.0254(5) Uani 1 1 d . . .
C76 C 0.7988(3) 0.60784(11) 0.95621(11) 0.0256(5) Uani 1 1 d . . .
C77 C 0.8761(4) 0.41276(11) 0.93631(11) 0.0280(6) Uani 1 1 d . . .
C78 C 0.7312(3) 0.37727(11) 0.94862(11) 0.0261(5) Uani 1 1 d . . .
C79 C 0.7623(4) 0.33222(12) 0.98811(12) 0.0321(6) Uani 1 1 d . . .
H79 H 0.6652 0.3079 0.9963 0.039 Uiso 1 1 calc R . .
C80 C 0.9337(4) 0.32250(13) 1.01572(12) 0.0351(7) Uani 1 1 d . . .
H80 H 0.9540 0.2917 1.0428 0.042 Uiso 1 1 calc R . .
C81 C 1.0745(4) 0.35760(13) 1.00383(13) 0.0347(6) Uani 1 1 d . . .
H811 H 1.1912 0.3515 1.0236 0.042 Uiso 1 1 calc R . .
C82 C 1.0483(4) 0.40107(13) 0.96395(12) 0.0332(6) Uani 1 1 d . . .
H82 H 1.1481 0.4236 0.9549 0.040 Uiso 1 1 calc R . .
C83 C 0.7477(3) 0.58424(12) 0.76179(11) 0.0264(6) Uani 1 1 d . . .
C84 C 0.6497(4) 0.56594(12) 0.71108(12) 0.0306(6) Uani 1 1 d . . .
C85 C 0.6236(4) 0.60434(14) 0.66504(13) 0.0395(7) Uani 1 1 d . . .
H85 H 0.5540 0.5920 0.6311 0.047 Uiso 1 1 calc R . .
C86 C 0.6983(4) 0.66012(13) 0.66865(13) 0.0400(7) Uani 1 1 d . . .
H86 H 0.6785 0.6862 0.6373 0.048 Uiso 1 1 calc R . .
C87 C 0.8017(4) 0.67832(13) 0.71737(13) 0.0371(7) Uani 1 1 d . . .
H87 H 0.8562 0.7163 0.7194 0.044 Uiso 1 1 calc R . .
C88 C 0.8251(4) 0.64051(12) 0.76350(12) 0.0305(6) Uani 1 1 d . . .
H88 H 0.8956 0.6532 0.7971 0.037 Uiso 1 1 calc R . .
O7 O 0.3763(3) 0.81639(10) 0.83491(9) 0.0388(5) Uani 1 1 d . . .
H7 H 0.441(5) 0.8456(16) 0.8327(14) 0.040(9) Uiso 1 1 d . . .
O8 O -0.0236(3) 0.77192(9) 1.09465(8) 0.0349(5) Uani 1 1 d . . .
H8 H -0.0242 0.7871 1.0625 0.042 Uiso 1 1 calc R . .
N91 N 0.0993(3) 0.78372(9) 0.99517(9) 0.0252(5) Uani 1 1 d . . .
N92 N 0.0615(3) 0.80468(10) 0.94255(9) 0.0259(5) Uani 1 1 d . . .
C93 C 0.1120(3) 0.77507(11) 0.89873(10) 0.0248(5) Uani 1 1 d . . .
C94 C 0.1919(3) 0.71965(11) 0.90627(11) 0.0236(5) Uani 1 1 d . . .
C95 C 0.2382(3) 0.67504(12) 0.86574(11) 0.0281(6) Uani 1 1 d . . .
C96 C 0.2503(4) 0.67386(13) 0.80897(12) 0.0337(6) Uani 1 1 d . . .
H96 H 0.2278 0.7084 0.7866 0.040 Uiso 1 1 calc R . .
C97 C 0.2970(4) 0.62025(15) 0.78453(14) 0.0406(8) Uani 1 1 d . . .
H97 H 0.3054 0.6191 0.7452 0.049 Uiso 1 1 calc R . .
C98 C 0.3308(4) 0.56956(14) 0.81556(14) 0.0408(8) Uani 1 1 d . . .
H98 H 0.3561 0.5339 0.7972 0.049 Uiso 1 1 calc R . .
C99 C 0.3283(3) 0.56999(13) 0.87444(14) 0.0350(7) Uani 1 1 d . . .
C100 C 0.3677(4) 0.52308(13) 0.91292(16) 0.0410(8) Uani 1 1 d . . .
H100 H 0.3989 0.4854 0.8995 0.049 Uiso 1 1 calc R . .
C101 C 0.3614(4) 0.53156(13) 0.96957(15) 0.0403(7) Uani 1 1 d . . .
H101 H 0.3890 0.4992 0.9945 0.048 Uiso 1 1 calc R . .
C102 C 0.3151(4) 0.58673(12) 0.99250(14) 0.0333(6) Uani 1 1 d . . .
H102 H 0.3105 0.5911 1.0319 0.040 Uiso 1 1 calc R . .
C103 C 0.2773(3) 0.63328(11) 0.95661(12) 0.0270(6) Uani 1 1 d . . .
C104 C 0.2205(3) 0.69545(11) 0.96098(11) 0.0241(5) Uani 1 1 d . . .
C105 C 0.1837(3) 0.73198(11) 1.00603(11) 0.0224(5) Uani 1 1 d . . .
C106 C 0.2831(3) 0.62402(12) 0.89799(12) 0.0281(6) Uani 1 1 d . . .
C107 C 0.0659(4) 0.80432(12) 0.84278(11) 0.0289(6) Uani 1 1 d . . .
C108 C 0.2011(4) 0.82405(12) 0.81300(12) 0.0336(6) Uani 1 1 d . . .
C109 C 0.1565(5) 0.85305(15) 0.76145(13) 0.0482(9) Uani 1 1 d . . .
H109 H 0.2491 0.8666 0.7407 0.058 Uiso 1 1 calc R . .
C110 C -0.0211(5) 0.86185(15) 0.74082(14) 0.0506(9) Uani 1 1 d . . .
H110 H -0.0497 0.8815 0.7057 0.061 Uiso 1 1 calc R . .
C111 C -0.1602(5) 0.84272(15) 0.77008(13) 0.0428(7) Uani 1 1 d . . .
H111 H -0.2827 0.8494 0.7557 0.051 Uiso 1 1 calc R . .
C112 C -0.1138(4) 0.81324(13) 0.82161(12) 0.0348(6) Uani 1 1 d . . .
H112 H -0.2062 0.7993 0.8422 0.042 Uiso 1 1 calc R . .
C113 C 0.2342(3) 0.71893(11) 1.06663(11) 0.0264(6) Uani 1 1 d . . .
C114 C 0.1271(3) 0.73903(12) 1.10689(11) 0.0275(6) Uani 1 1 d . . .
C115 C 0.1758(4) 0.72508(13) 1.16444(11) 0.0327(6) Uani 1 1 d . . .
H115 H 0.1025 0.7378 1.1919 0.039 Uiso 1 1 calc R . .
C116 C 0.3294(4) 0.69307(14) 1.18035(12) 0.0369(7) Uani 1 1 d . . .
H116 H 0.3598 0.6827 1.2189 0.044 Uiso 1 1 calc R . .
C117 C 0.4400(4) 0.67583(13) 1.14133(12) 0.0337(6) Uani 1 1 d . . .
H117 H 0.5487 0.6552 1.1532 0.040 Uiso 1 1 calc R . .
C118 C 0.3932(4) 0.68847(12) 1.08552(12) 0.0297(6) Uani 1 1 d . . .
H118 H 0.4703 0.6763 1.0589 0.036 Uiso 1 1 calc R . .
Cl1 Cl 0.45277(14) 0.51591(4) 1.13547(4) 0.0574(2) Uani 1 1 d . . .
Cl2 Cl 0.60107(18) 0.41219(5) 1.08669(5) 0.0779(3) Uani 1 1 d . . .
C119 C 0.5723(5) 0.44850(16) 1.14895(16) 0.0568(9) Uani 1 1 d . . .
H119 H 0.6917 0.4568 1.1703 0.068 Uiso 1 1 calc R . .
H120 H 0.5051 0.4227 1.1725 0.068 Uiso 1 1 calc R . .

loop_
_atom_site_aniso_label
_atom_site_aniso_U_11
_atom_site_aniso_U_22
_atom_site_aniso_U_33
_atom_site_aniso_U_23
_atom_site_aniso_U_13
_atom_site_aniso_U_12
O1 0.0331(10) 0.0260(10) 0.0345(11) 0.0030(8) 0.0102(8) 0.0002(8)
O2 0.0761(16) 0.0334(11) 0.0264(11) 0.0007(9) 0.0034(11) 0.0123(11)
N1 0.0369(12) 0.0205(11) 0.0327(13) -0.0013(9) -0.0017(10) -0.0022(9)
N2 0.0345(12) 0.0246(11) 0.0318(13) 0.0017(10) 0.0012(10) -0.0009(10)
C3 0.0236(12) 0.0229(13) 0.0328(15) 0.0008(11) 0.0029(11) 0.0017(10)
C4 0.0192(11) 0.0259(13) 0.0313(14) 0.0022(11) 0.0018(10) -0.0005(10)
C5 0.0222(12) 0.0273(13) 0.0323(15) 0.0034(11) 0.0020(10) -0.0013(10)
C6 0.0308(14) 0.0312(14) 0.0305(15) 0.0038(12) 0.0030(11) -0.0038(11)
C7 0.0436(16) 0.0366(17) 0.0313(16) 0.0036(13) 0.0034(13) -0.0017(13)
C8 0.0329(15) 0.0411(17) 0.0308(16) -0.0073(13) 0.0016(12) -0.0017(13)
C9 0.0226(12) 0.0297(14) 0.0300(15) -0.0051(11) 0.0030(10) 0.0015(11)
C10 0.0261(13) 0.0260(14) 0.0417(17) -0.0075(12) -0.0018(11) 0.0026(11)
C11 0.0261(13) 0.0190(12) 0.0434(17) 0.0022(12) -0.0015(11) 0.0033(10)
C12 0.0229(12) 0.0266(14) 0.0316(15) 0.0009(11) 0.0026(10) 0.0022(10)
C13 0.0191(11) 0.0232(13) 0.0330(15) 0.0011(11) 0.0012(10) 0.0051(10)
C14 0.0175(11) 0.0282(13) 0.0306(15) -0.0006(11) 0.0018(10) 0.0028(10)
C15 0.0233(12) 0.0218(13) 0.0314(15) 0.0036(11) 0.0011(10) 0.0024(10)
C16 0.0209(11) 0.0229(12) 0.0319(15) -0.0004(11) 0.0030(10) 0.0021(10)
C17 0.0318(14) 0.0192(12) 0.0314(15) -0.0026(11) 0.0042(11) -0.0009(10)
C18 0.0257(12) 0.0237(13) 0.0256(14) -0.0049(11) 0.0023(10) -0.0030(10)
C19 0.0320(13) 0.0241(13) 0.0246(14) -0.0032(11) 0.0003(10) -0.0029(11)
C20 0.0439(16) 0.0236(13) 0.0310(15) 0.0030(11) 0.0055(12) -0.0036(12)
C21 0.0362(15) 0.0320(15) 0.0438(18) 0.0014(13) 0.0149(13) -0.0066(12)
C22 0.0337(14) 0.0265(14) 0.0423(17) 0.0005(12) 0.0102(12) 0.0044(11)
C23 0.0319(14) 0.0273(14) 0.0281(14) 0.0012(11) -0.0033(11) -0.0039(11)
C24 0.0421(16) 0.0298(15) 0.0266(15) 0.0013(12) -0.0052(12) 0.0062(12)
C25 0.064(2) 0.0417(18) 0.0255(16) 0.0006(14) -0.0019(14) 0.0009(15)
C26 0.078(2) 0.0329(16) 0.0282(16) 0.0091(14) -0.0133(16) -0.0034(16)
C27 0.0562(19) 0.0243(14) 0.0394(18) 0.0030(13) -0.0153(15) 0.0022(13)
C28 0.0334(14) 0.0284(14) 0.0347(16) -0.0011(12) -0.0045(12) 0.0075(12)
O3 0.0306(10) 0.0286(10) 0.0400(12) 0.0083(9) 0.0068(8) 0.0056(8)
O4 0.0437(12) 0.0467(13) 0.0256(11) 0.0016(10) -0.0071(9) -0.0125(10)
N31 0.0322(11) 0.0298(12) 0.0237(12) 0.0035(10) 0.0004(9) -0.0057(10)
N32 0.0315(11) 0.0278(12) 0.0206(11) 0.0014(9) -0.0010(9) -0.0018(9)
C33 0.0222(12) 0.0239(13) 0.0238(13) 0.0000(10) 0.0012(10) 0.0041(10)
C34 0.0193(11) 0.0269(13) 0.0218(13) 0.0020(10) 0.0001(9) 0.0030(10)
C35 0.0220(12) 0.0195(12) 0.0262(13) -0.0004(10) 0.0020(10) 0.0006(9)
C36 0.0332(14) 0.0312(14) 0.0235(14) 0.0013(11) 0.0016(11) -0.0015(11)
C37 0.0359(15) 0.0373(16) 0.0242(14) -0.0059(12) -0.0019(11) -0.0050(12)
C38 0.0329(14) 0.0284(14) 0.0349(16) -0.0091(12) 0.0021(12) -0.0016(11)
C39 0.0241(12) 0.0265(14) 0.0333(15) -0.0002(11) 0.0048(11) 0.0009(10)
C40 0.0279(13) 0.0223(13) 0.0420(17) -0.0004(12) 0.0036(12) 0.0022(11)
C41 0.0319(14) 0.0219(13) 0.0430(17) 0.0114(12) 0.0093(12) 0.0043(11)
C42 0.0280(13) 0.0276(14) 0.0297(15) 0.0045(11) 0.0053(11) 0.0027(11)
C43 0.0218(12) 0.0282(13) 0.0229(13) 0.0015(11) 0.0038(10) 0.0036(10)
C44 0.0209(11) 0.0249(13) 0.0226(13) 0.0026(10) 0.0016(10) 0.0027(10)
C45 0.0266(12) 0.0219(12) 0.0227(13) 0.0010(10) 0.0000(10) 0.0045(10)
C46 0.0200(11) 0.0260(13) 0.0282(14) 0.0016(11) 0.0057(10) 0.0013(10)
C47 0.0303(13) 0.0200(12) 0.0223(13) -0.0016(10) 0.0015(10) -0.0020(10)
C48 0.0300(13) 0.0176(12) 0.0254(14) 0.0011(10) -0.0003(10) 0.0008(10)
C49 0.0410(16) 0.0281(14) 0.0295(15) 0.0055(12) -0.0016(12) 0.0050(12)
C50 0.0495(17) 0.0292(15) 0.0209(14) 0.0043(11) 0.0061(12) 0.0020(13)
C51 0.0409(15) 0.0327(15) 0.0249(14) -0.0007(12) 0.0083(12) -0.0014(12)
C52 0.0350(14) 0.0279(14) 0.0233(14) 0.0019(11) 0.0050(11) 0.0020(11)
C53 0.0301(13) 0.0276(13) 0.0210(13) 0.0054(11) 0.0012(10) 0.0058(11)
C54 0.0279(13) 0.0335(15) 0.0285(15) 0.0019(12) 0.0048(11) 0.0021(11)
C55 0.0411(16) 0.0487(18) 0.0218(15) -0.0027(13) -0.0018(12) 0.0019(14)
C56 0.0482(18) 0.060(2) 0.0221(15) 0.0087(14) 0.0003(13) 0.0049(16)
C57 0.0378(15) 0.0464(18) 0.0289(15) 0.0094(13) 0.0069(12) 0.0009(13)
C58 0.0302(13) 0.0366(15) 0.0267(15) 0.0032(12) 0.0058(11) 0.0032(12)
O5 0.0304(10) 0.0253(10) 0.0445(12) 0.0068(9) -0.0040(9) -0.0030(8)
O6 0.0522(12) 0.0351(11) 0.0292(11) 0.0034(9) -0.0029(9) -0.0142(10)
N61 0.0307(11) 0.0260(12) 0.0264(12) 0.0018(9) 0.0025(9) 0.0009(9)
N62 0.0307(11) 0.0253(11) 0.0273(12) 0.0016(10) 0.0027(9) -0.0012(9)
C63 0.0264(13) 0.0253(13) 0.0253(14) 0.0009(11) 0.0040(10) -0.0015(10)
C64 0.0214(12) 0.0267(13) 0.0248(13) 0.0029(11) 0.0033(10) 0.0004(10)
C65 0.0259(12) 0.0254(13) 0.0290(14) -0.0015(11) 0.0050(10) -0.0020(10)
C66 0.0336(14) 0.0299(14) 0.0283(14) 0.0039(12) 0.0050(11) -0.0005(12)
C67 0.0387(15) 0.0449(18) 0.0242(15) -0.0004(13) 0.0010(12) -0.0016(13)
C68 0.0333(14) 0.0383(16) 0.0320(16) -0.0049(13) 0.0076(12) -0.0059(12)
C69 0.0234(12) 0.0305(14) 0.0316(15) 0.0003(12) 0.0054(11) -0.0020(11)
C70 0.0347(14) 0.0285(14) 0.0323(16) -0.0084(12) 0.0094(12) -0.0041(11)
C71 0.0279(13) 0.0218(13) 0.0417(17) 0.0020(12) 0.0055(12) -0.0013(10)
C72 0.0275(13) 0.0255(14) 0.0296(15) 0.0008(11) 0.0006(11) -0.0042(11)
C73 0.0226(12) 0.0242(13) 0.0298(14) 0.0000(11) 0.0032(10) -0.0050(10)
C74 0.0215(12) 0.0239(13) 0.0273(14) 0.0016(11) 0.0054(10) -0.0026(10)
C75 0.0217(12) 0.0248(13) 0.0295(14) 0.0021(11) 0.0032(10) -0.0044(10)
C76 0.0234(12) 0.0270(13) 0.0262(14) -0.0003(11) 0.0021(10) -0.0023(10)
C77 0.0345(14) 0.0218(13) 0.0267(14) -0.0007(11) -0.0005(11) 0.0005(11)
C78 0.0304(13) 0.0233(13) 0.0242(13) -0.0016(11) 0.0017(10) 0.0015(10)
C79 0.0352(15) 0.0301(15) 0.0314(15) 0.0023(12) 0.0057(12) -0.0041(12)
C80 0.0436(16) 0.0294(14) 0.0305(16) 0.0036(12) -0.0022(13) 0.0079(13)
C81 0.0358(15) 0.0293(15) 0.0368(17) -0.0016(13) -0.0046(12) 0.0028(12)
C82 0.0316(14) 0.0334(15) 0.0337(16) -0.0022(12) 0.0004(12) -0.0022(12)
C83 0.0282(13) 0.0266(13) 0.0249(14) 0.0037(11) 0.0058(10) -0.0018(11)
C84 0.0334(14) 0.0280(14) 0.0309(15) 0.0022(12) 0.0060(11) -0.0040(11)
C85 0.0439(17) 0.0457(18) 0.0276(16) 0.0013(14) -0.0013(13) -0.0038(14)
C86 0.0554(18) 0.0328(16) 0.0319(16) 0.0117(13) 0.0062(14) -0.0011(14)
C87 0.0520(18) 0.0281(14) 0.0324(16) 0.0072(12) 0.0104(13) -0.0057(13)
C88 0.0334(14) 0.0321(15) 0.0260(14) -0.0030(12) 0.0042(11) -0.0056(11)
O7 0.0452(12) 0.0380(12) 0.0330(12) 0.0032(9) 0.0042(9) -0.0143(10)
O8 0.0378(10) 0.0440(12) 0.0235(10) 0.0032(9) 0.0058(8) 0.0169(9)
N91 0.0318(11) 0.0236(11) 0.0201(11) 0.0038(9) 0.0028(9) 0.0019(9)
N92 0.0321(11) 0.0231(11) 0.0220(11) 0.0022(9) 0.0016(9) 0.0020(9)
C93 0.0288(13) 0.0267(13) 0.0192(13) 0.0007(11) 0.0038(10) -0.0015(11)
C94 0.0232(12) 0.0229(13) 0.0247(13) -0.0003(10) 0.0025(10) -0.0021(10)
C95 0.0249(13) 0.0325(15) 0.0266(14) -0.0059(11) 0.0024(10) -0.0013(11)
C96 0.0292(13) 0.0397(16) 0.0320(15) -0.0053(13) 0.0030(11) -0.0036(12)
C97 0.0317(15) 0.053(2) 0.0370(17) -0.0201(15) 0.0052(13) -0.0016(14)
C98 0.0292(14) 0.0384(17) 0.055(2) -0.0230(15) 0.0060(13) -0.0030(13)
C99 0.0226(13) 0.0299(15) 0.0533(19) -0.0094(14) 0.0081(12) -0.0050(11)
C100 0.0278(14) 0.0245(14) 0.071(2) -0.0074(15) 0.0077(14) -0.0013(12)
C101 0.0305(15) 0.0266(14) 0.065(2) 0.0056(15) 0.0091(14) 0.0023(12)
C102 0.0293(14) 0.0248(14) 0.0460(18) 0.0083(12) 0.0063(12) 0.0001(11)
C103 0.0222(12) 0.0254(13) 0.0338(15) 0.0009(11) 0.0047(10) -0.0020(10)
C104 0.0221(12) 0.0216(12) 0.0289(14) 0.0048(11) 0.0049(10) -0.0011(10)
C105 0.0249(12) 0.0219(12) 0.0204(12) 0.0032(10) 0.0031(10) -0.0013(10)
C106 0.0228(12) 0.0247(13) 0.0370(16) -0.0052(12) 0.0050(11) -0.0038(10)
C107 0.0423(15) 0.0238(13) 0.0199(13) 0.0013(11) 0.0006(11) -0.0032(12)
C108 0.0453(16) 0.0274(14) 0.0271(15) 0.0015(12) 0.0006(12) -0.0088(12)
C109 0.067(2) 0.0499(19) 0.0256(16) 0.0069(14) -0.0043(15) -0.0310(17)
C110 0.079(2) 0.0414(19) 0.0259(16) 0.0065(14) -0.0168(16) -0.0167(17)
C111 0.0539(19) 0.0435(18) 0.0273(16) 0.0050(13) -0.0095(14) 0.0062(15)
C112 0.0380(15) 0.0366(16) 0.0286(15) 0.0004(12) 0.0002(12) 0.0031(12)
C113 0.0279(13) 0.0254(13) 0.0257(14) 0.0038(11) 0.0022(10) 0.0023(10)
C114 0.0285(13) 0.0278(14) 0.0251(14) 0.0020(11) -0.0002(11) 0.0017(11)
C115 0.0420(15) 0.0385(16) 0.0182(13) 0.0011(12) 0.0056(11) 0.0067(13)
C116 0.0439(16) 0.0438(17) 0.0223(14) 0.0073(12) 0.0010(12) 0.0071(13)
C117 0.0326(14) 0.0371(15) 0.0306(15) 0.0059(12) 0.0009(12) 0.0054(12)
C118 0.0283(13) 0.0308(14) 0.0299(15) 0.0030(12) 0.0027(11) 0.0023(11)
Cl1 0.0771(6) 0.0442(5) 0.0518(5) 0.0014(4) 0.0113(4) 0.0057(4)
Cl2 0.1058(8) 0.0555(6) 0.0787(7) -0.0077(5) 0.0362(6) 0.0095(6)
C119 0.068(2) 0.047(2) 0.056(2) 0.0106(18) 0.0051(18) 0.0044(18)

loop_
_atom_type_symbol
_atom_type_description
_atom_type_number_in_cell
_atom_type_scat_dispersion_real
_atom_type_scat_dispersion_imag
_atom_type_scat_source
C C 210 0.0033 0.0016
; International Tables for Crystallography (1992).
Vol. C, Tables 4.2.6.8 and 6.1.1.4
;
H H 132 0.0000 0.0000
; International Tables for Crystallography (1992).
Vol. C, Tables 4.2.6.8 and 6.1.1.4
;
Cl Cl 4 0.1484 0.1585
; International Tables for Crystallography (1992).
Vol. C, Tables 4.2.6.8 and 6.1.1.4
;
N N 16 0.0061 0.0033
; International Tables for Crystallography (1992).
Vol. C, Tables 4.2.6.8 and 6.1.1.4
;
O O 16 0.0106 0.0060
; International Tables for Crystallography (1992).
Vol. C, Tables 4.2.6.8 and 6.1.1.4
;

loop_
_geom_angle_atom_site_label_1
_geom_angle_atom_site_label_2
_geom_angle_atom_site_label_3
_geom_angle
_geom_angle_site_symmetry_1
_geom_angle_site_symmetry_3
_geom_angle_publ_flag
C18 O1 H1 115(3) . . ?
C24 O2 H2 109.5 . . ?
N2 N1 C15 122.6(2) . . ?
C3 N2 N1 120.8(2) . . ?
N2 C3 C4 120.3(2) . . ?
N2 C3 C17 116.9(2) . . ?
C4 C3 C17 122.8(2) . . ?
C3 C4 C14 119.6(2) . . ?
C3 C4 C5 130.4(2) . . ?
C14 C4 C5 109.9(2) . . ?
C6 C5 C16 118.4(3) . . ?
C6 C5 C4 136.2(3) . . ?
C16 C5 C4 105.4(2) . . ?
C5 C6 C7 119.4(3) . . ?
C5 C6 H61 120.3 . . ?
C7 C6 H61 120.3 . . ?
C8 C7 C6 121.6(3) . . ?
C8 C7 H71 119.2 . . ?
C6 C7 H71 119.2 . . ?
C7 C8 C9 120.2(3) . . ?
C7 C8 H81 119.9 . . ?
C9 C8 H81 119.9 . . ?
C16 C9 C8 116.7(2) . . ?
C16 C9 C10 116.0(2) . . ?
C8 C9 C10 127.2(3) . . ?
C11 C10 C9 120.3(3) . . ?
C11 C10 H10 119.9 . . ?
C9 C10 H10 119.9 . . ?
C10 C11 C12 122.2(2) . . ?
C10 C11 H11 118.9 . . ?
C12 C11 H11 118.9 . . ?
C13 C12 C11 119.1(3) . . ?
C13 C12 H12 120.4 . . ?
C11 C12 H12 120.4 . . ?
C12 C13 C16 117.3(2) . . ?
C12 C13 C14 136.7(3) . . ?
C16 C13 C14 105.7(2) . . ?
C15 C14 C4 117.0(2) . . ?
C15 C14 C13 135.7(2) . . ?
C4 C14 C13 107.3(2) . . ?
N1 C15 C14 119.6(2) . . ?
N1 C15 C23 114.1(2) . . ?
C14 C15 C23 126.3(2) . . ?
C9 C16 C5 123.5(2) . . ?
C9 C16 C13 124.9(2) . . ?
C5 C16 C13 111.5(2) . . ?
C18 C17 C22 118.8(2) . . ?
C18 C17 C3 121.2(2) . . ?
C22 C17 C3 120.0(2) . . ?
O1 C18 C19 121.6(2) . . ?
O1 C18 C17 117.9(2) . . ?
C19 C18 C17 120.4(2) . . ?
C20 C19 C18 119.6(3) . . ?
C20 C19 H19 120.2 . . ?
C18 C19 H19 120.2 . . ?
C19 C20 C21 120.9(3) . . ?
C19 C20 H20 119.6 . . ?
C21 C20 H20 119.6 . . ?
C22 C21 C20 119.9(3) . . ?
C22 C21 H21 120.0 . . ?
C20 C21 H21 120.0 . . ?
C21 C22 C17 120.4(3) . . ?
C21 C22 H22 119.8 . . ?
C17 C22 H22 119.8 . . ?
C28 C23 C24 117.7(3) . . ?
C28 C23 C15 120.8(3) . . ?
C24 C23 C15 121.5(2) . . ?
O2 C24 C25 117.3(3) . . ?
O2 C24 C23 123.0(3) . . ?
C25 C24 C23 119.7(3) . . ?
C26 C25 C24 120.6(3) . . ?
C26 C25 H25 119.7 . . ?
C24 C25 H25 119.7 . . ?
C25 C26 C27 120.3(3) . . ?
C25 C26 H26 119.9 . . ?
C27 C26 H26 119.9 . . ?
C28 C27 C26 119.8(3) . . ?
C28 C27 H27 120.1 . . ?
C26 C27 H27 120.1 . . ?
C27 C28 C23 121.7(3) . . ?
C27 C28 H28 119.2 . . ?
C23 C28 H28 119.2 . . ?
C48 O3 H3 114(3) . . ?
C54 O4 H4 98(4) . . ?
N32 N31 C45 122.3(2) . . ?
N31 N32 C33 120.6(2) . . ?
N32 C33 C34 120.2(2) . . ?
N32 C33 C47 114.4(2) . . ?
C34 C33 C47 125.1(2) . . ?
C33 C34 C44 120.2(2) . . ?
C33 C34 C35 130.6(2) . . ?
C44 C34 C35 108.9(2) . . ?
C36 C35 C46 119.1(2) . . ?
C36 C35 C34 135.1(2) . . ?
C46 C35 C34 105.8(2) . . ?
C35 C36 C37 118.1(3) . . ?
C35 C36 H36 121.0 . . ?
C37 C36 H36 121.0 . . ?
C38 C37 C36 122.4(3) . . ?
C38 C37 H37 118.8 . . ?
C36 C37 H37 118.8 . . ?
C37 C38 C39 120.0(3) . . ?
C37 C38 H38 120.0 . . ?
C39 C38 H38 120.0 . . ?
C46 C39 C40 116.5(2) . . ?
C46 C39 C38 116.9(2) . . ?
C40 C39 C38 126.5(3) . . ?
C41 C40 C39 119.3(3) . . ?
C41 C40 H40 120.4 . . ?
C39 C40 H40 120.4 . . ?
C40 C41 C42 123.4(2) . . ?
C40 C41 H41 118.3 . . ?
C42 C41 H41 118.3 . . ?
C43 C42 C41 118.9(3) . . ?
C43 C42 H42 120.6 . . ?
C41 C42 H42 120.6 . . ?
C42 C43 C46 117.1(2) . . ?
C42 C43 C44 137.5(2) . . ?
C46 C43 C44 105.4(2) . . ?
C34 C44 C45 116.1(2) . . ?
C34 C44 C43 108.1(2) . . ?
C45 C44 C43 135.7(2) . . ?
N31 C45 C44 120.0(2) . . ?
N31 C45 C53 113.8(2) . . ?
C44 C45 C53 126.2(2) . . ?
C39 C46 C35 123.5(2) . . ?
C39 C46 C43 124.9(2) . . ?
C35 C46 C43 111.6(2) . . ?
C52 C47 C48 119.6(2) . . ?
C52 C47 C33 119.9(2) . . ?
C48 C47 C33 120.5(2) . . ?
O3 C48 C47 119.0(2) . . ?
O3 C48 C49 121.6(2) . . ?
C47 C48 C49 119.4(2) . . ?
C50 C49 C48 120.5(3) . . ?
C50 C49 H49 119.8 . . ?
C48 C49 H49 119.8 . . ?
C51 C50 C49 119.9(3) . . ?
C51 C50 H50 120.0 . . ?
C49 C50 H50 120.0 . . ?
C50 C51 C52 119.7(3) . . ?
C50 C51 H51 120.1 . . ?
C52 C51 H51 120.1 . . ?
C47 C52 C51 120.8(3) . . ?
C47 C52 H52 119.6 . . ?
C51 C52 H52 119.6 . . ?
C58 C53 C54 117.9(2) . . ?
C58 C53 C45 120.4(2) . . ?
C54 C53 C45 121.6(2) . . ?
O4 C54 C55 116.7(2) . . ?
O4 C54 C53 122.8(2) . . ?
C55 C54 C53 120.5(3) . . ?
C54 C55 C56 120.3(3) . . ?
C54 C55 H55 119.9 . . ?
C56 C55 H55 119.9 . . ?
C57 C56 C55 119.9(3) . . ?
C57 C56 H56 120.1 . . ?
C55 C56 H56 120.1 . . ?
C58 C57 C56 118.8(3) . . ?
C58 C57 H57 120.6 . . ?
C56 C57 H57 120.6 . . ?
C57 C58 C53 122.4(3) . . ?
C57 C58 H58 118.8 . . ?
C53 C58 H58 118.8 . . ?
C78 O5 H5 117(2) . . ?
C84 O6 H6 109.5 . . ?
N62 N61 C75 122.0(2) . . ?
N61 N62 C63 119.7(2) . . ?
N62 C63 C64 121.0(2) . . ?
N62 C63 C77 116.4(2) . . ?
C64 C63 C77 122.6(2) . . ?
C63 C64 C74 119.7(2) . . ?
C63 C64 C65 131.1(2) . . ?
C74 C64 C65 108.9(2) . . ?
C66 C65 C76 118.9(2) . . ?
C66 C65 C64 135.2(2) . . ?
C76 C65 C64 105.9(2) . . ?
C65 C66 C67 117.9(3) . . ?
C65 C66 H66 121.1 . . ?
C67 C66 H66 121.1 . . ?
C68 C67 C66 122.5(3) . . ?
C68 C67 H67 118.8 . . ?
C66 C67 H67 118.8 . . ?
C67 C68 C69 121.0(3) . . ?
C67 C68 H68 119.5 . . ?
C69 C68 H68 119.5 . . ?
C76 C69 C68 115.9(2) . . ?
C76 C69 C70 115.4(2) . . ?
C68 C69 C70 128.7(3) . . ?
C71 C70 C69 121.4(3) . . ?
C71 C70 H70 119.3 . . ?
C69 C70 H70 119.3 . . ?
C70 C71 C72 121.8(3) . . ?
C70 C71 H711 119.1 . . ?
C72 C71 H711 119.1 . . ?
C73 C72 C71 119.2(3) . . ?
C73 C72 H72 120.4 . . ?
C71 C72 H72 120.4 . . ?
C72 C73 C76 117.5(2) . . ?
C72 C73 C74 136.5(3) . . ?
C76 C73 C74 105.7(2) . . ?
C75 C74 C64 116.6(2) . . ?
C75 C74 C73 135.5(2) . . ?
C64 C74 C73 107.8(2) . . ?
N61 C75 C74 120.8(2) . . ?
N61 C75 C83 113.7(2) . . ?
C74 C75 C83 125.5(2) . . ?
C69 C76 C65 123.6(2) . . ?
C69 C76 C73 124.6(2) . . ?
C65 C76 C73 111.6(2) . . ?
C82 C77 C78 118.8(2) . . ?
C82 C77 C63 121.4(2) . . ?
C78 C77 C63 119.8(2) . . ?
O5 C78 C79 123.0(2) . . ?
O5 C78 C77 117.5(2) . . ?
C79 C78 C77 119.4(2) . . ?
C80 C79 C78 120.5(3) . . ?
C80 C79 H79 119.7 . . ?
C78 C79 H79 119.7 . . ?
C81 C80 C79 119.8(3) . . ?
C81 C80 H80 120.1 . . ?
C79 C80 H80 120.1 . . ?
C82 C81 C80 120.8(3) . . ?
C82 C81 H811 119.6 . . ?
C80 C81 H811 119.6 . . ?
C81 C82 C77 120.7(3) . . ?
C81 C82 H82 119.7 . . ?
C77 C82 H82 119.7 . . ?
C88 C83 C84 117.8(2) . . ?
C88 C83 C75 120.2(2) . . ?
C84 C83 C75 122.0(2) . . ?
O6 C84 C85 116.7(2) . . ?
O6 C84 C83 122.9(2) . . ?
C85 C84 C83 120.3(3) . . ?
C86 C85 C84 120.3(3) . . ?
C86 C85 H85 119.9 . . ?
C84 C85 H85 119.9 . . ?
C87 C86 C85 120.5(3) . . ?
C87 C86 H86 119.8 . . ?
C85 C86 H86 119.8 . . ?
C86 C87 C88 119.2(3) . . ?
C86 C87 H87 120.4 . . ?
C88 C87 H87 120.4 . . ?
C87 C88 C83 121.8(3) . . ?
C87 C88 H88 119.1 . . ?
C83 C88 H88 119.1 . . ?
C108 O7 H7 115(2) . . ?
C114 O8 H8 109.5 . . ?
N92 N91 C105 122.0(2) . . ?
C93 N92 N91 120.6(2) . . ?
N92 C93 C94 120.6(2) . . ?
N92 C93 C107 115.0(2) . . ?
C94 C93 C107 124.3(2) . . ?
C93 C94 C104 119.0(2) . . ?
C93 C94 C95 131.8(2) . . ?
C104 C94 C95 108.8(2) . . ?
C96 C95 C106 119.0(3) . . ?
C96 C95 C94 135.6(3) . . ?
C106 C95 C94 105.3(2) . . ?
C95 C96 C97 118.5(3) . . ?
C95 C96 H96 120.8 . . ?
C97 C96 H96 120.8 . . ?
C98 C97 C96 122.3(3) . . ?
C98 C97 H97 118.8 . . ?
C96 C97 H97 118.8 . . ?
C97 C98 C99 120.6(3) . . ?
C97 C98 H98 119.7 . . ?
C99 C98 H98 119.7 . . ?
C106 C99 C98 116.0(3) . . ?
C106 C99 C100 115.8(3) . . ?
C98 C99 C100 128.1(3) . . ?
C101 C100 C99 120.4(3) . . ?
C101 C100 H100 119.8 . . ?
C99 C100 H100 119.8 . . ?
C100 C101 C102 122.8(3) . . ?
C100 C101 H101 118.6 . . ?
C102 C101 H101 118.6 . . ?
C103 C102 C101 118.5(3) . . ?
C103 C102 H102 120.8 . . ?
C101 C102 H102 120.8 . . ?
C102 C103 C106 118.4(3) . . ?
C102 C103 C104 136.9(3) . . ?
C106 C103 C104 104.7(2) . . ?
C94 C104 C105 117.2(2) . . ?
C94 C104 C103 108.5(2) . . ?
C105 C104 C103 134.2(2) . . ?
N91 C105 C104 119.7(2) . . ?
N91 C105 C113 114.9(2) . . ?
C104 C105 C113 125.3(2) . . ?
C99 C106 C95 123.3(3) . . ?
C99 C106 C103 124.1(3) . . ?
C95 C106 C103 112.6(2) . . ?
C108 C107 C112 120.1(3) . . ?
C108 C107 C93 120.1(2) . . ?
C112 C107 C93 119.7(2) . . ?
O7 C108 C107 119.5(2) . . ?
O7 C108 C109 120.8(3) . . ?
C107 C108 C109 119.7(3) . . ?
C110 C109 C108 119.9(3) . . ?
C110 C109 H109 120.0 . . ?
C108 C109 H109 120.0 . . ?
C109 C110 C111 121.6(3) . . ?
C109 C110 H110 119.2 . . ?
C111 C110 H110 119.2 . . ?
C110 C111 C112 117.9(3) . . ?
C110 C111 H111 121.0 . . ?
C112 C111 H111 121.0 . . ?
C107 C112 C111 120.7(3) . . ?
C107 C112 H112 119.6 . . ?
C111 C112 H112 119.6 . . ?
C118 C113 C114 118.3(2) . . ?
C118 C113 C105 121.2(2) . . ?
C114 C113 C105 120.5(2) . . ?
O8 C114 C113 124.2(2) . . ?
O8 C114 C115 116.2(2) . . ?
C113 C114 C115 119.6(2) . . ?
C116 C115 C114 119.6(3) . . ?
C116 C115 H115 120.2 . . ?
C114 C115 H115 120.2 . . ?
C115 C116 C117 121.0(3) . . ?
C115 C116 H116 119.5 . . ?
C117 C116 H116 119.5 . . ?
C118 C117 C116 119.8(3) . . ?
C118 C117 H117 120.1 . . ?
C116 C117 H117 120.1 . . ?
C117 C118 C113 121.6(3) . . ?
C117 C118 H118 119.2 . . ?
C113 C118 H118 119.2 . . ?
Cl2 C119 Cl1 111.3(2) . . ?
Cl2 C119 H119 109.4 . . ?
Cl1 C119 H119 109.4 . . ?
Cl2 C119 H120 109.4 . . ?
Cl1 C119 H120 109.4 . . ?
H119 C119 H120 108.0 . . ?

loop_
_geom_bond_atom_site_label_1
_geom_bond_atom_site_label_2
_geom_bond_distance
_geom_bond_site_symmetry_2
_geom_bond_publ_flag
O1 C18 1.366(3) . ?
O1 H1 0.97(5) . ?
O2 C24 1.349(3) . ?
O2 H2 0.8400 . ?
N1 N2 1.341(3) . ?
N1 C15 1.354(3) . ?
N2 C3 1.323(4) . ?
C3 C4 1.408(4) . ?
C3 C17 1.485(4) . ?
C4 C14 1.412(4) . ?
C4 C5 1.461(4) . ?
C5 C6 1.366(4) . ?
C5 C16 1.424(4) . ?
C6 C7 1.417(4) . ?
C6 H61 0.9500 . ?
C7 C8 1.381(4) . ?
C7 H71 0.9500 . ?
C8 C9 1.420(4) . ?
C8 H81 0.9500 . ?
C9 C16 1.386(4) . ?
C9 C10 1.421(4) . ?
C10 C11 1.386(4) . ?
C10 H10 0.9500 . ?
C11 C12 1.415(4) . ?
C11 H11 0.9500 . ?
C12 C13 1.384(4) . ?
C12 H12 0.9500 . ?
C13 C16 1.425(4) . ?
C13 C14 1.486(4) . ?
C14 C15 1.408(4) . ?
C15 C23 1.474(4) . ?
C17 C18 1.396(4) . ?
C17 C22 1.406(4) . ?
C18 C19 1.387(4) . ?
C19 C20 1.380(4) . ?
C19 H19 0.9500 . ?
C20 C21 1.381(4) . ?
C20 H20 0.9500 . ?
C21 C22 1.374(4) . ?
C21 H21 0.9500 . ?
C22 H22 0.9500 . ?
C23 C28 1.406(4) . ?
C23 C24 1.412(4) . ?
C24 C25 1.402(4) . ?
C25 C26 1.371(5) . ?
C25 H25 0.9500 . ?
C26 C27 1.390(5) . ?
C26 H26 0.9500 . ?
C27 C28 1.371(4) . ?
C27 H27 0.9500 . ?
C28 H28 0.9500 . ?
O3 C48 1.363(3) . ?
O3 H3 0.96(5) . ?
O4 C54 1.347(3) . ?
O4 H4 0.82(5) . ?
N31 N32 1.327(3) . ?
N31 C45 1.351(3) . ?
N32 C33 1.340(3) . ?
C33 C34 1.388(4) . ?
C33 C47 1.495(4) . ?
C34 C44 1.405(3) . ?
C34 C35 1.464(4) . ?
C35 C36 1.375(4) . ?
C35 C46 1.413(4) . ?
C36 C37 1.424(4) . ?
C36 H36 0.9500 . ?
C37 C38 1.369(4) . ?
C37 H37 0.9500 . ?
C38 C39 1.423(4) . ?
C38 H38 0.9500 . ?
C39 C46 1.378(4) . ?
C39 C40 1.419(4) . ?
C40 C41 1.370(4) . ?
C40 H40 0.9500 . ?
C41 C42 1.403(4) . ?
C41 H41 0.9500 . ?
C42 C43 1.380(4) . ?
C42 H42 0.9500 . ?
C43 C46 1.418(4) . ?
C43 C44 1.482(4) . ?
C44 C45 1.416(4) . ?
C45 C53 1.486(4) . ?
C47 C52 1.384(4) . ?
C47 C48 1.386(4) . ?
C48 C49 1.392(4) . ?
C49 C50 1.385(4) . ?
C49 H49 0.9500 . ?
C50 C51 1.377(4) . ?
C50 H50 0.9500 . ?
C51 C52 1.386(4) . ?
C51 H51 0.9500 . ?
C52 H52 0.9500 . ?
C53 C58 1.393(4) . ?
C53 C54 1.406(4) . ?
C54 C55 1.376(4) . ?
C55 C56 1.404(5) . ?
C55 H55 0.9500 . ?
C56 C57 1.395(4) . ?
C56 H56 0.9500 . ?
C57 C58 1.380(4) . ?
C57 H57 0.9500 . ?
C58 H58 0.9500 . ?
O5 C78 1.353(3) . ?
O5 H5 0.98(5) . ?
O6 C84 1.360(3) . ?
O6 H6 0.8400 . ?
N61 N62 1.344(3) . ?
N61 C75 1.348(4) . ?
N62 C63 1.346(3) . ?
C63 C64 1.386(4) . ?
C63 C77 1.491(4) . ?
C64 C74 1.409(4) . ?
C64 C65 1.476(4) . ?
C65 C66 1.391(4) . ?
C65 C76 1.405(4) . ?
C66 C67 1.404(4) . ?
C66 H66 0.9500 . ?
C67 C68 1.370(4) . ?
C67 H67 0.9500 . ?
C68 C69 1.413(4) . ?
C68 H68 0.9500 . ?
C69 C76 1.393(4) . ?
C69 C70 1.422(4) . ?
C70 C71 1.368(4) . ?
C70 H70 0.9500 . ?
C71 C72 1.420(4) . ?
C71 H711 0.9500 . ?
C72 C73 1.381(4) . ?
C72 H72 0.9500 . ?
C73 C76 1.426(4) . ?
C73 C74 1.481(4) . ?
C74 C75 1.397(4) . ?
C75 C83 1.491(4) . ?
C77 C82 1.398(4) . ?
C77 C78 1.409(4) . ?
C78 C79 1.389(4) . ?
C79 C80 1.385(4) . ?
C79 H79 0.9500 . ?
C80 C81 1.376(4) . ?
C80 H80 0.9500 . ?
C81 C82 1.367(4) . ?
C81 H811 0.9500 . ?
C82 H82 0.9500 . ?
C83 C88 1.398(4) . ?
C83 C84 1.399(4) . ?
C84 C85 1.397(4) . ?
C85 C86 1.380(4) . ?
C85 H85 0.9500 . ?
C86 C87 1.378(4) . ?
C86 H86 0.9500 . ?
C87 C88 1.389(4) . ?
C87 H87 0.9500 . ?
C88 H88 0.9500 . ?
O7 C108 1.361(4) . ?
O7 H7 0.82(4) . ?
O8 C114 1.352(3) . ?
O8 H8 0.8400 . ?
N91 N92 1.341(3) . ?
N91 C105 1.341(3) . ?
N92 C93 1.336(3) . ?
C93 C94 1.392(4) . ?
C93 C107 1.493(4) . ?
C94 C104 1.409(4) . ?
C94 C95 1.469(4) . ?
C95 C96 1.370(4) . ?
C95 C106 1.406(4) . ?
C96 C97 1.409(4) . ?
C96 H96 0.9500 . ?
C97 C98 1.373(5) . ?
C97 H97 0.9500 . ?
C98 C99 1.408(5) . ?
C98 H98 0.9500 . ?
C99 C106 1.405(4) . ?
C99 C100 1.412(5) . ?
C100 C101 1.373(5) . ?
C100 H100 0.9500 . ?
C101 C102 1.424(4) . ?
C101 H101 0.9500 . ?
C102 C103 1.366(4) . ?
C102 H102 0.9500 . ?
C103 C106 1.422(4) . ?
C103 C104 1.477(4) . ?
C104 C105 1.411(4) . ?
C105 C113 1.480(4) . ?
C107 C108 1.379(4) . ?
C107 C112 1.391(4) . ?
C108 C109 1.399(4) . ?
C109 C110 1.373(5) . ?
C109 H109 0.9500 . ?
C110 C111 1.391(5) . ?
C110 H110 0.9500 . ?
C111 C112 1.406(4) . ?
C111 H111 0.9500 . ?
C112 H112 0.9500 . ?
C113 C118 1.400(4) . ?
C113 C114 1.401(4) . ?
C114 C115 1.414(4) . ?
C115 C116 1.372(4) . ?
C115 H115 0.9500 . ?
C116 C117 1.377(4) . ?
C116 H116 0.9500 . ?
C117 C118 1.366(4) . ?
C117 H117 0.9500 . ?
C118 H118 0.9500 . ?
Cl1 C119 1.778(4) . ?
Cl2 C119 1.735(4) . ?
C119 H119 0.9900 . ?
C119 H120 0.9900 . ?

loop_
_geom_hbond_atom_site_label_D
_geom_hbond_atom_site_label_H
_geom_hbond_atom_site_label_A
_geom_hbond_distance_DH
_geom_hbond_distance_HA
_geom_hbond_distance_DA
_geom_hbond_angle_DHA
_geom_hbond_site_symmetry_A
_geom_hbond_publ_flag
O1 H1 N62 0.97(5) 1.85(5) 2.804(3) 166(4) 1_455 yes
O2 H2 N1 0.84 1.91 2.639(3) 144.0 . yes
O3 H3 N92 0.96(5) 1.78(5) 2.704(3) 162(4) 1_645 yes
O4 H4 N31 0.82(5) 1.88(5) 2.637(3) 153(6) . yes
O5 H5 N2 0.98(5) 1.85(5) 2.805(3) 167(4) . yes
O6 H6 N61 0.84 1.98 2.691(3) 142.4 . yes
O7 H7 N32 0.82(4) 1.98(4) 2.771(3) 160(3) 1_565 yes
O8 H8 N91 0.84 1.95 2.664(3) 141.9 . yes

loop_
_geom_torsion_atom_site_label_1
_geom_torsion_atom_site_label_2
_geom_torsion_atom_site_label_3
_geom_torsion_atom_site_label_4
_geom_torsion
_geom_torsion_site_symmetry_1
_geom_torsion_site_symmetry_2
_geom_torsion_site_symmetry_3
_geom_torsion_site_symmetry_4
_geom_torsion_publ_flag
C15 N1 N2 C3 -1.7(4) . . . . ?
N1 N2 C3 C4 0.4(4) . . . . ?
N1 N2 C3 C17 178.9(2) . . . . ?
N2 C3 C4 C14 3.2(4) . . . . ?
C17 C3 C4 C14 -175.2(2) . . . . ?
N2 C3 C4 C5 179.2(2) . . . . ?
C17 C3 C4 C5 0.7(4) . . . . ?
C3 C4 C5 C6 4.0(5) . . . . ?
C14 C4 C5 C6 -179.8(3) . . . . ?
C3 C4 C5 C16 -173.8(3) . . . . ?
C14 C4 C5 C16 2.5(3) . . . . ?
C16 C5 C6 C7 -2.6(4) . . . . ?
C4 C5 C6 C7 179.9(3) . . . . ?
C5 C6 C7 C8 3.5(4) . . . . ?
C6 C7 C8 C9 -0.9(4) . . . . ?
C7 C8 C9 C16 -2.4(4) . . . . ?
C7 C8 C9 C10 175.8(3) . . . . ?
C16 C9 C10 C11 1.5(4) . . . . ?
C8 C9 C10 C11 -176.8(3) . . . . ?
C9 C10 C11 C12 -2.9(4) . . . . ?
C10 C11 C12 C13 0.8(4) . . . . ?
C11 C12 C13 C16 2.6(3) . . . . ?
C11 C12 C13 C14 176.0(3) . . . . ?
C3 C4 C14 C15 -5.3(3) . . . . ?
C5 C4 C14 C15 177.9(2) . . . . ?
C3 C4 C14 C13 173.0(2) . . . . ?
C5 C4 C14 C13 -3.7(3) . . . . ?
C12 C13 C14 C15 7.4(5) . . . . ?
C16 C13 C14 C15 -178.6(3) . . . . ?
C12 C13 C14 C4 -170.5(3) . . . . ?
C16 C13 C14 C4 3.5(3) . . . . ?
N2 N1 C15 C14 -0.6(4) . . . . ?
N2 N1 C15 C23 -178.6(2) . . . . ?
C4 C14 C15 N1 4.1(3) . . . . ?
C13 C14 C15 N1 -173.6(3) . . . . ?
C4 C14 C15 C23 -178.2(2) . . . . ?
C13 C14 C15 C23 4.1(5) . . . . ?
C8 C9 C16 C5 3.4(4) . . . . ?
C10 C9 C16 C5 -175.1(2) . . . . ?
C8 C9 C16 C13 -179.4(2) . . . . ?
C10 C9 C16 C13 2.1(4) . . . . ?
C6 C5 C16 C9 -0.9(4) . . . . ?
C4 C5 C16 C9 177.3(2) . . . . ?
C6 C5 C16 C13 -178.4(2) . . . . ?
C4 C5 C16 C13 -0.2(3) . . . . ?
C12 C13 C16 C9 -4.2(4) . . . . ?
C14 C13 C16 C9 -179.5(2) . . . . ?
C12 C13 C16 C5 173.3(2) . . . . ?
C14 C13 C16 C5 -2.0(3) . . . . ?
N2 C3 C17 C18 -84.1(3) . . . . ?
C4 C3 C17 C18 94.4(3) . . . . ?
N2 C3 C17 C22 96.8(3) . . . . ?
C4 C3 C17 C22 -84.7(3) . . . . ?
C22 C17 C18 O1 177.8(2) . . . . ?
C3 C17 C18 O1 -1.4(4) . . . . ?
C22 C17 C18 C19 -0.1(4) . . . . ?
C3 C17 C18 C19 -179.3(2) . . . . ?
O1 C18 C19 C20 -177.0(2) . . . . ?
C17 C18 C19 C20 0.9(4) . . . . ?
C18 C19 C20 C21 -1.0(4) . . . . ?
C19 C20 C21 C22 0.3(5) . . . . ?
C20 C21 C22 C17 0.5(5) . . . . ?
C18 C17 C22 C21 -0.5(4) . . . . ?
C3 C17 C22 C21 178.6(3) . . . . ?
N1 C15 C23 C28 -148.3(3) . . . . ?
C14 C15 C23 C28 33.9(4) . . . . ?
N1 C15 C23 C24 31.4(4) . . . . ?
C14 C15 C23 C24 -146.4(3) . . . . ?
C28 C23 C24 O2 175.6(3) . . . . ?
C15 C23 C24 O2 -4.1(4) . . . . ?
C28 C23 C24 C25 -6.9(4) . . . . ?
C15 C23 C24 C25 173.5(3) . . . . ?
O2 C24 C25 C26 -177.2(3) . . . . ?
C23 C24 C25 C26 5.1(5) . . . . ?
C24 C25 C26 C27 -0.3(5) . . . . ?
C25 C26 C27 C28 -2.6(5) . . . . ?
C26 C27 C28 C23 0.7(5) . . . . ?
C24 C23 C28 C27 4.0(4) . . . . ?
C15 C23 C28 C27 -176.3(3) . . . . ?
C45 N31 N32 C33 -4.6(4) . . . . ?
N31 N32 C33 C34 3.9(4) . . . . ?
N31 N32 C33 C47 178.8(2) . . . . ?
N32 C33 C34 C44 2.3(4) . . . . ?
C47 C33 C34 C44 -172.1(2) . . . . ?
N32 C33 C34 C35 175.4(2) . . . . ?
C47 C33 C34 C35 1.0(4) . . . . ?
C33 C34 C35 C36 12.5(5) . . . . ?
C44 C34 C35 C36 -173.8(3) . . . . ?
C33 C34 C35 C46 -169.2(3) . . . . ?
C44 C34 C35 C46 4.5(3) . . . . ?
C46 C35 C36 C37 2.0(4) . . . . ?
C34 C35 C36 C37 -179.8(3) . . . . ?
C35 C36 C37 C38 0.5(4) . . . . ?
C36 C37 C38 C39 -2.2(4) . . . . ?
C37 C38 C39 C46 1.3(4) . . . . ?
C37 C38 C39 C40 -176.1(3) . . . . ?
C46 C39 C40 C41 0.1(4) . . . . ?
C38 C39 C40 C41 177.6(3) . . . . ?
C39 C40 C41 C42 0.3(4) . . . . ?
C40 C41 C42 C43 -1.8(4) . . . . ?
C41 C42 C43 C46 2.9(4) . . . . ?
C41 C42 C43 C44 -179.9(3) . . . . ?
C33 C34 C44 C45 -7.3(3) . . . . ?
C35 C34 C44 C45 178.2(2) . . . . ?
C33 C34 C44 C43 170.7(2) . . . . ?
C35 C34 C44 C43 -3.8(3) . . . . ?
C42 C43 C44 C34 -175.8(3) . . . . ?
C46 C43 C44 C34 1.6(3) . . . . ?
C42 C43 C44 C45 1.6(5) . . . . ?
C46 C43 C44 C45 179.0(3) . . . . ?
N32 N31 C45 C44 -0.8(4) . . . . ?
N32 N31 C45 C53 178.9(2) . . . . ?
C34 C44 C45 N31 6.6(3) . . . . ?
C43 C44 C45 N31 -170.6(3) . . . . ?
C34 C44 C45 C53 -173.1(2) . . . . ?
C43 C44 C45 C53 9.7(4) . . . . ?
C40 C39 C46 C35 178.9(2) . . . . ?
C38 C39 C46 C35 1.2(4) . . . . ?
C40 C39 C46 C43 1.2(4) . . . . ?
C38 C39 C46 C43 -176.6(2) . . . . ?
C36 C35 C46 C39 -2.9(4) . . . . ?
C34 C35 C46 C39 178.4(2) . . . . ?
C36 C35 C46 C43 175.1(2) . . . . ?
C34 C35 C46 C43 -3.6(3) . . . . ?
C42 C43 C46 C39 -2.7(4) . . . . ?
C44 C43 C46 C39 179.3(2) . . . . ?
C42 C43 C46 C35 179.3(2) . . . . ?
C44 C43 C46 C35 1.3(3) . . . . ?
N32 C33 C47 C52 -68.9(3) . . . . ?
C34 C33 C47 C52 105.8(3) . . . . ?
N32 C33 C47 C48 111.0(3) . . . . ?
C34 C33 C47 C48 -74.4(3) . . . . ?
C52 C47 C48 O3 -177.8(2) . . . . ?
C33 C47 C48 O3 2.4(4) . . . . ?
C52 C47 C48 C49 2.8(4) . . . . ?
C33 C47 C48 C49 -177.0(2) . . . . ?
O3 C48 C49 C50 178.8(3) . . . . ?
C47 C48 C49 C50 -1.9(4) . . . . ?
C48 C49 C50 C51 0.0(4) . . . . ?
C49 C50 C51 C52 0.9(4) . . . . ?
C48 C47 C52 C51 -2.0(4) . . . . ?
C33 C47 C52 C51 177.9(2) . . . . ?
C50 C51 C52 C47 0.1(4) . . . . ?
N31 C45 C53 C58 -146.9(3) . . . . ?
C44 C45 C53 C58 32.8(4) . . . . ?
N31 C45 C53 C54 29.9(3) . . . . ?
C44 C45 C53 C54 -150.4(3) . . . . ?
C58 C53 C54 O4 176.7(3) . . . . ?
C45 C53 C54 O4 -0.2(4) . . . . ?
C58 C53 C54 C55 -4.3(4) . . . . ?
C45 C53 C54 C55 178.9(2) . . . . ?
O4 C54 C55 C56 -177.0(3) . . . . ?
C53 C54 C55 C56 3.9(4) . . . . ?
C54 C55 C56 C57 -1.1(5) . . . . ?
C55 C56 C57 C58 -1.3(5) . . . . ?
C56 C57 C58 C53 0.8(5) . . . . ?
C54 C53 C58 C57 1.9(4) . . . . ?
C45 C53 C58 C57 178.8(3) . . . . ?
C75 N61 N62 C63 -1.6(3) . . . . ?
N61 N62 C63 C64 0.8(4) . . . . ?
N61 N62 C63 C77 179.3(2) . . . . ?
N62 C63 C64 C74 3.2(4) . . . . ?
C77 C63 C64 C74 -175.3(2) . . . . ?
N62 C63 C64 C65 175.8(2) . . . . ?
C77 C63 C64 C65 -2.7(4) . . . . ?
C63 C64 C65 C66 9.4(5) . . . . ?
C74 C64 C65 C66 -177.4(3) . . . . ?
C63 C64 C65 C76 -171.9(3) . . . . ?
C74 C64 C65 C76 1.3(3) . . . . ?
C76 C65 C66 C67 1.3(4) . . . . ?
C64 C65 C66 C67 179.9(3) . . . . ?
C65 C66 C67 C68 1.3(4) . . . . ?
C66 C67 C68 C69 -0.5(4) . . . . ?
C67 C68 C69 C76 -2.7(4) . . . . ?
C67 C68 C69 C70 175.5(3) . . . . ?
C76 C69 C70 C71 0.5(4) . . . . ?
C68 C69 C70 C71 -177.7(3) . . . . ?
C69 C70 C71 C72 -1.7(4) . . . . ?
C70 C71 C72 C73 0.4(4) . . . . ?
C71 C72 C73 C76 1.9(4) . . . . ?
C71 C72 C73 C74 174.1(3) . . . . ?
C63 C64 C74 C75 -6.1(3) . . . . ?
C65 C64 C74 C75 179.8(2) . . . . ?
C63 C64 C74 C73 171.5(2) . . . . ?
C65 C64 C74 C73 -2.6(3) . . . . ?
C72 C73 C74 C75 7.0(5) . . . . ?
C76 C73 C74 C75 179.7(3) . . . . ?
C72 C73 C74 C64 -169.9(3) . . . . ?
C76 C73 C74 C64 2.9(3) . . . . ?
N62 N61 C75 C74 -1.5(4) . . . . ?
N62 N61 C75 C83 177.8(2) . . . . ?
C64 C74 C75 N61 5.3(3) . . . . ?
C73 C74 C75 N61 -171.4(3) . . . . ?
C64 C74 C75 C83 -173.9(2) . . . . ?
C73 C74 C75 C83 9.4(4) . . . . ?
C68 C69 C76 C65 5.4(4) . . . . ?
C70 C69 C76 C65 -173.0(2) . . . . ?
C68 C69 C76 C73 -179.5(2) . . . . ?
C70 C69 C76 C73 2.1(4) . . . . ?
C66 C65 C76 C69 -4.8(4) . . . . ?
C64 C65 C76 C69 176.2(2) . . . . ?
C66 C65 C76 C73 179.5(2) . . . . ?
C64 C65 C76 C73 0.5(3) . . . . ?
C72 C73 C76 C69 -3.3(4) . . . . ?
C74 C73 C76 C69 -177.7(2) . . . . ?
C72 C73 C76 C65 172.3(2) . . . . ?
C74 C73 C76 C65 -2.1(3) . . . . ?
N62 C63 C77 C82 103.3(3) . . . . ?
C64 C63 C77 C82 -78.1(3) . . . . ?
N62 C63 C77 C78 -76.5(3) . . . . ?
C64 C63 C77 C78 102.0(3) . . . . ?
C82 C77 C78 O5 177.9(2) . . . . ?
C63 C77 C78 O5 -2.2(4) . . . . ?
C82 C77 C78 C79 0.7(4) . . . . ?
C63 C77 C78 C79 -179.5(2) . . . . ?
O5 C78 C79 C80 -176.4(3) . . . . ?
C77 C78 C79 C80 0.7(4) . . . . ?
C78 C79 C80 C81 -0.2(4) . . . . ?
C79 C80 C81 C82 -1.7(4) . . . . ?
C80 C81 C82 C77 3.2(5) . . . . ?
C78 C77 C82 C81 -2.6(4) . . . . ?
C63 C77 C82 C81 177.6(3) . . . . ?
N61 C75 C83 C88 -144.5(3) . . . . ?
C74 C75 C83 C88 34.7(4) . . . . ?
N61 C75 C83 C84 33.4(3) . . . . ?
C74 C75 C83 C84 -147.3(3) . . . . ?
C88 C83 C84 O6 178.9(3) . . . . ?
C75 C83 C84 O6 1.0(4) . . . . ?
C88 C83 C84 C85 -3.2(4) . . . . ?
C75 C83 C84 C85 178.8(3) . . . . ?
O6 C84 C85 C86 179.7(3) . . . . ?
C83 C84 C85 C86 1.7(5) . . . . ?
C84 C85 C86 C87 0.9(5) . . . . ?
C85 C86 C87 C88 -2.0(5) . . . . ?
C86 C87 C88 C83 0.5(5) . . . . ?
C84 C83 C88 C87 2.1(4) . . . . ?
C75 C83 C88 C87 -179.9(3) . . . . ?
C105 N91 N92 C93 -2.0(4) . . . . ?
N91 N92 C93 C94 5.2(4) . . . . ?
N91 N92 C93 C107 -178.3(2) . . . . ?
N92 C93 C94 C104 -0.6(4) . . . . ?
C107 C93 C94 C104 -176.8(2) . . . . ?
N92 C93 C94 C95 171.0(3) . . . . ?
C107 C93 C94 C95 -5.1(4) . . . . ?
C93 C94 C95 C96 13.3(5) . . . . ?
C104 C94 C95 C96 -174.4(3) . . . . ?
C93 C94 C95 C106 -168.9(3) . . . . ?
C104 C94 C95 C106 3.4(3) . . . . ?
C106 C95 C96 C97 3.8(4) . . . . ?
C94 C95 C96 C97 -178.6(3) . . . . ?
C95 C96 C97 C98 -0.1(4) . . . . ?
C96 C97 C98 C99 -3.1(4) . . . . ?
C97 C98 C99 C106 2.3(4) . . . . ?
C97 C98 C99 C100 -176.8(3) . . . . ?
C106 C99 C100 C101 -0.2(4) . . . . ?
C98 C99 C100 C101 179.0(3) . . . . ?
C99 C100 C101 C102 0.3(4) . . . . ?
C100 C101 C102 C103 -0.7(4) . . . . ?
C101 C102 C103 C106 1.1(4) . . . . ?
C101 C102 C103 C104 177.9(3) . . . . ?
C93 C94 C104 C105 -6.7(3) . . . . ?
C95 C94 C104 C105 179.8(2) . . . . ?
C93 C94 C104 C103 170.6(2) . . . . ?
C95 C94 C104 C103 -2.9(3) . . . . ?
C102 C103 C104 C94 -175.9(3) . . . . ?
C106 C103 C104 C94 1.2(3) . . . . ?
C102 C103 C104 C105 0.7(5) . . . . ?
C106 C103 C104 C105 177.8(3) . . . . ?
N92 N91 C105 C104 -5.8(4) . . . . ?
N92 N91 C105 C113 173.0(2) . . . . ?
C94 C104 C105 N91 9.9(3) . . . . ?
C103 C104 C105 N91 -166.5(3) . . . . ?
C94 C104 C105 C113 -168.8(2) . . . . ?
C103 C104 C105 C113 14.8(4) . . . . ?
C98 C99 C106 C95 1.5(4) . . . . ?
C100 C99 C106 C95 -179.3(2) . . . . ?
C98 C99 C106 C103 -178.7(2) . . . . ?
C100 C99 C106 C103 0.6(4) . . . . ?
C96 C95 C106 C99 -4.6(4) . . . . ?
C94 C95 C106 C99 177.2(2) . . . . ?
C96 C95 C106 C103 175.5(2) . . . . ?
C94 C95 C106 C103 -2.7(3) . . . . ?
C102 C103 C106 C99 -1.1(4) . . . . ?
C104 C103 C106 C99 -178.8(2) . . . . ?
C102 C103 C106 C95 178.8(2) . . . . ?
C104 C103 C106 C95 1.0(3) . . . . ?
N92 C93 C107 C108 114.5(3) . . . . ?
C94 C93 C107 C108 -69.1(4) . . . . ?
N92 C93 C107 C112 -63.5(3) . . . . ?
C94 C93 C107 C112 112.8(3) . . . . ?
C112 C107 C108 O7 178.3(3) . . . . ?
C93 C107 C108 O7 0.3(4) . . . . ?
C112 C107 C108 C109 0.0(4) . . . . ?
C93 C107 C108 C109 -178.0(3) . . . . ?
O7 C108 C109 C110 -178.1(3) . . . . ?
C107 C108 C109 C110 0.2(5) . . . . ?
C108 C109 C110 C111 0.2(5) . . . . ?
C109 C110 C111 C112 -0.7(5) . . . . ?
C108 C107 C112 C111 -0.5(4) . . . . ?
C93 C107 C112 C111 177.5(3) . . . . ?
C110 C111 C112 C107 0.8(5) . . . . ?
N91 C105 C113 C118 -145.0(2) . . . . ?
C104 C105 C113 C118 33.7(4) . . . . ?
N91 C105 C113 C114 32.4(3) . . . . ?
C104 C105 C113 C114 -148.9(3) . . . . ?
C118 C113 C114 O8 175.9(2) . . . . ?
C105 C113 C114 O8 -1.5(4) . . . . ?
C118 C113 C114 C115 -3.8(4) . . . . ?
C105 C113 C114 C115 178.7(2) . . . . ?
O8 C114 C115 C116 -178.4(3) . . . . ?
C113 C114 C115 C116 1.3(4) . . . . ?
C114 C115 C116 C117 2.0(5) . . . . ?
C115 C116 C117 C118 -2.8(5) . . . . ?
C116 C117 C118 C113 0.1(4) . . . . ?
C114 C113 C118 C117 3.1(4) . . . . ?
C105 C113 C118 C117 -179.4(3) . . . . ?
